data_7157717
loop_
_publ_author_name
'Bian, Zi-Long'
'Lv, Xin-Xin'
'Li, Ya-Lan'
'Sun, Wen-Wu'
'Liu, Ji-Kai'
'Wu, Bin'

_publ_section_title
;
 Acid-promoted synthesis and photophysical properties of substituted
 acridine derivatives.
;
_journal_issue 40
_journal_name_full 'Organic &amp; biomolecular chemistry'
_journal_page_first 8141
_journal_page_last 8146
_journal_paper_doi 10.1039/d0ob01824d
_journal_volume 18
_journal_year 2020
_chemical_formula_sum 'C15 H11 N O2'
_chemical_formula_weight 237.25
_space_group_crystal_system monoclinic
_space_group_IT_number 4
_space_group_name_Hall 'P 2yb'
_space_group_name_H-M_alt 'P 1 21 1'
_atom_sites_solution_hydrogens geom
_audit_update_record
;
2019-10-21 deposited with the CCDC.	2020-09-24 downloaded from the CCDC.
;
_cell_angle_alpha 90
_cell_angle_beta 90.2540(10)
_cell_angle_gamma 90
_cell_formula_units_Z 2
_cell_length_a 3.94040(10)
_cell_length_b 16.0925(3)
_cell_length_c 9.1575(2)
_cell_measurement_reflns_used 6552
_cell_measurement_temperature 273.(2)
_cell_measurement_theta_max 74.4861
_cell_measurement_theta_min 7.3276
_cell_volume 580.68(2)
_computing_cell_refinement 'SAINT V8.38A (Bruker AXS Inc., 2017)'
_computing_data_reduction 'SAINT V8.38A (Bruker AXS Inc., 2017)'
_computing_molecular_graphics 'shelXle (C.B. Huebschle, rev 833)'
_computing_structure_refinement 'SHELXL-2016/6 (Sheldrick, 2016)'
_computing_structure_solution 'SHELXT 2014/5 (Sheldrick, 2014)'
_diffrn_ambient_temperature 273.(2)
_diffrn_detector_area_resol_mean 7.3910
_diffrn_measured_fraction_theta_full 0.985
_diffrn_measured_fraction_theta_max 0.985
_diffrn_radiation_wavelength 1.54178
_diffrn_reflns_av_R_equivalents 0.0259
_diffrn_reflns_av_unetI/netI 0.0269
_diffrn_reflns_limit_h_max 4
_diffrn_reflns_limit_h_min -4
_diffrn_reflns_limit_k_max 20
_diffrn_reflns_limit_k_min -20
_diffrn_reflns_limit_l_max 9
_diffrn_reflns_limit_l_min -11
_diffrn_reflns_number 7654
_diffrn_reflns_theta_full 74.48
_diffrn_reflns_theta_max 74.48
_diffrn_reflns_theta_min 7.33
_exptl_absorpt_coefficient_mu 0.736
_exptl_absorpt_correction_T_max 0.89
_exptl_absorpt_correction_T_min 0.79
_exptl_absorpt_correction_type multi-scan
_exptl_absorpt_process_details
;
SADABS-2016/2 - Bruker AXS area detector scaling and absorption correction
;
_exptl_crystal_colour Colourless
_exptl_crystal_density_diffrn 1.357
_exptl_crystal_density_method 'not measured'
_exptl_crystal_description Block
_exptl_crystal_F_000 248
_exptl_crystal_size_max 0.250
_exptl_crystal_size_mid 0.220
_exptl_crystal_size_min 0.170
_refine_diff_density_max 0.107
_refine_diff_density_min -0.099
_refine_ls_abs_structure_details
;

Flack x determined using 1053 quotients [(I+)-(I-)]/[(I+)+(I-)]
(Parsons, Flack and Wagner, Acta Cryst. B69 (2013) 249-259).
;
_refine_ls_abs_structure_Flack 0.02(8)
_refine_ls_extinction_method none
_refine_ls_goodness_of_fit_ref 1.070
_refine_ls_hydrogen_treatment mixed
_refine_ls_matrix_type full
_refine_ls_number_parameters 164
_refine_ls_number_reflns 2313
_refine_ls_number_restraints 1
_refine_ls_restrained_S_all 1.070
_refine_ls_R_factor_all 0.0298
_refine_ls_R_factor_gt 0.0292
_refine_ls_shift/su_max 0.000
_refine_ls_shift/su_mean 0.000
_refine_ls_structure_factor_coef Fsqd
_refine_ls_weighting_details 'w=1/[\s^2^(Fo^2^)+(0.0472P)^2^+0.0302P] where P=(Fo^2^+2Fc^2^)/3'
_refine_ls_weighting_scheme calc
_refine_ls_wR_factor_gt 0.0810
_refine_ls_wR_factor_ref 0.0817
_reflns_number_gt 2261
_reflns_number_total 2313
_reflns_threshold_expression 'I > 2\s(I)'
_cod_data_source_file d0ob01824d2.cif
_cod_data_source_block wb01
_cod_depositor_comments
;
The following automatic conversions were performed:

data item '_exptl_absorpt_correction_type' value 'Multi-Scan' was
changed to 'multi-scan' in accordance with the
/home/data/users/saulius/crontab/automatic-downloads/rss-feeds/RSC/lib/dictionaries/cif_core.dic
dictionary named 'cif_core.dic' version 2.4.2 last updated on
2011-04-26.

Automatic conversion script
Id: cif_fix_values 7556 2019-12-06 15:28:31Z antanas 

 Adding full bibliography for 7157717--7157718.cif.
;
_cod_database_code 7157717

loop_
_space_group_symop_operation_xyz
'x, y, z'
'-x, y+1/2, -z'

loop_
_atom_site_type_symbol
_atom_site_label
_atom_site_fract_x
_atom_site_fract_y
_atom_site_fract_z
_atom_site_U_iso_or_equiv
_atom_site_adp_type
_atom_site_calc_flag
_atom_site_refinement_flags_adp
_atom_site_refinement_flags_occupancy
_atom_site_refinement_flags_posn
_atom_site_occupancy
_atom_site_disorder_assembly
_atom_site_disorder_group
O O1 0.2174(4) 0.64293(8) 0.32112(13) 0.0523(3) Uani d . . . 1 . .
C C1 0.4038(4) 0.50554(10) 0.51920(18) 0.0409(4) Uani d . . . 1 . .
O O2 0.5461(4) 0.57424(10) 0.16480(15) 0.0625(4) Uani d . . . 1 . .
C C2 0.5674(5) 0.57492(12) 0.5878(2) 0.0483(4) Uani d . . . 1 . .
H H2 0.62308 0.62151 0.532789 0.058 Uiso calc U . R 1 . .
C C10 -0.0718(5) 0.34901(12) 0.1152(2) 0.0539(5) Uani d . . . 1 . .
H H10 -0.131549 0.343761 0.01726 0.065 Uiso calc U . R 1 . .
C C11 0.0753(5) 0.42044(12) 0.16282(19) 0.0473(4) Uani d . . . 1 . .
H H11 0.113818 0.463635 0.097483 0.057 Uiso calc U . R 1 . .
C C12 0.1712(4) 0.42968(10) 0.31248(18) 0.0404(3) Uani d . . . 1 . .
C C13 0.3176(4) 0.50241(10) 0.37080(18) 0.0400(3) Uani d . . . 1 . .
C C14 0.3786(4) 0.57542(11) 0.27301(17) 0.0434(4) Uani d . . . 1 . .
C C15 0.2551(8) 0.71668(14) 0.2330(3) 0.0702(6) Uani d . . . 1 . .
H H15A 0.491336 0.730543 0.22554 0.105 Uiso calc U . R 1 . .
H H15B 0.135233 0.761896 0.277699 0.105 Uiso calc U . R 1 . .
H H15C 0.163781 0.706652 0.137288 0.105 Uiso calc U . R 1 . .
N N1 0.1838(4) 0.36498(9) 0.55344(17) 0.0472(4) Uani d . . . 1 . .
C C4 0.5612(5) 0.50321(15) 0.81956(19) 0.0552(5) Uani d . . . 1 . .
H H4 0.612072 0.503554 0.918825 0.066 Uiso calc U . R 1 . .
C C3 0.6417(5) 0.57302(14) 0.7327(2) 0.0544(4) Uani d . . . 1 . .
H H3 0.747595 0.618571 0.775611 0.065 Uiso calc U . R 1 . .
C C9 -0.1353(5) 0.28261(13) 0.2120(2) 0.0573(5) Uani d . . . 1 . .
H H9 -0.23636 0.234225 0.177323 0.069 Uiso calc U . R 1 . .
C C5 0.4108(5) 0.43601(13) 0.75914(19) 0.0520(4) Uani d . . . 1 . .
H H5 0.35906 0.39045 0.817406 0.062 Uiso calc U . R 1 . .
C C6 0.3301(5) 0.43396(11) 0.60657(18) 0.0435(4) Uani d . . . 1 . .
C C7 0.1072(4) 0.36235(11) 0.4106(2) 0.0431(4) Uani d . . . 1 . .
C C8 -0.0503(5) 0.28879(12) 0.3551(2) 0.0528(4) Uani d . . . 1 . .
H H8 -0.094881 0.244711 0.417791 0.063 Uiso calc U . R 1 . .

loop_
_atom_site_aniso_label
_atom_site_aniso_U_11
_atom_site_aniso_U_22
_atom_site_aniso_U_33
_atom_site_aniso_U_12
_atom_site_aniso_U_13
_atom_site_aniso_U_23
O1 0.0692(8) 0.0370(6) 0.0509(6) 0.0072(6) 0.0074(6) 0.0027(5)
C1 0.0414(8) 0.0406(8) 0.0408(8) 0.0051(7) 0.0022(6) -0.0037(7)
O2 0.0861(10) 0.0494(7) 0.0520(7) 0.0017(7) 0.0235(6) 0.0017(6)
C2 0.0520(10) 0.0444(9) 0.0484(9) -0.0013(8) -0.0004(7) -0.0035(8)
C10 0.0572(11) 0.0522(11) 0.0523(10) 0.0019(9) -0.0081(8) -0.0116(8)
C11 0.0525(10) 0.0451(9) 0.0442(9) 0.0034(8) -0.0015(7) -0.0028(7)
C12 0.0410(8) 0.0360(8) 0.0444(8) 0.0047(6) 0.0018(6) -0.0025(6)
C13 0.0422(8) 0.0369(7) 0.0411(8) 0.0038(7) 0.0039(6) -0.0021(6)
C14 0.0509(9) 0.0384(8) 0.0410(8) -0.0006(7) 0.0001(6) -0.0034(7)
C15 0.0943(17) 0.0406(10) 0.0760(14) 0.0066(11) 0.0150(12) 0.0115(10)
N1 0.0541(8) 0.0408(8) 0.0467(8) 0.0014(7) 0.0032(6) 0.0041(6)
C4 0.0579(10) 0.0683(12) 0.0393(8) 0.0105(10) -0.0037(7) -0.0054(8)
C3 0.0546(10) 0.0566(11) 0.0520(9) 0.0011(9) -0.0055(8) -0.0127(9)
C9 0.0584(11) 0.0440(10) 0.0694(12) -0.0036(8) -0.0051(9) -0.0129(9)
C5 0.0585(11) 0.0571(11) 0.0405(8) 0.0077(9) 0.0023(7) 0.0044(8)
C6 0.0454(9) 0.0440(9) 0.0411(8) 0.0059(7) 0.0029(6) 0.0002(7)
C7 0.0423(9) 0.0381(8) 0.0488(9) 0.0037(7) 0.0020(6) -0.0003(7)
C8 0.0573(11) 0.0377(9) 0.0634(11) -0.0032(8) 0.0021(8) 0.0009(8)

loop_
_atom_type_symbol
_atom_type_description
_atom_type_scat_dispersion_real
_atom_type_scat_dispersion_imag
_atom_type_scat_source
C C 0.0181 0.0091 'International Tables Vol C Tables 4.2.6.8 and 6.1.1.4'
H H 0.0000 0.0000 'International Tables Vol C Tables 4.2.6.8 and 6.1.1.4'
N N 0.0311 0.0180 'International Tables Vol C Tables 4.2.6.8 and 6.1.1.4'
O O 0.0492 0.0322 'International Tables Vol C Tables 4.2.6.8 and 6.1.1.4'

loop_
_geom_angle_atom_site_label_1
_geom_angle_atom_site_label_2
_geom_angle_atom_site_label_3
_geom_angle_site_symmetry_1
_geom_angle_site_symmetry_3
_geom_angle
_geom_angle_publ_flag
C14 O1 C15 . . 115.78(15) ?
C13 C1 C2 . . 124.07(16) ?
C13 C1 C6 . . 117.65(15) ?
C2 C1 C6 . . 118.26(15) ?
C3 C2 C1 . . 120.36(18) ?
C3 C2 H2 . . 119.8 ?
C1 C2 H2 . . 119.8 ?
C11 C10 C9 . . 121.02(17) ?
C11 C10 H10 . . 119.5 ?
C9 C10 H10 . . 119.5 ?
C10 C11 C12 . . 120.47(17) ?
C10 C11 H11 . . 119.8 ?
C12 C11 H11 . . 119.8 ?
C13 C12 C11 . . 123.82(15) ?
C13 C12 C7 . . 117.65(14) ?
C11 C12 C7 . . 118.51(16) ?
C1 C13 C12 . . 119.67(15) ?
C1 C13 C14 . . 120.89(15) ?
C12 C13 C14 . . 119.44(14) ?
O2 C14 O1 . . 123.58(17) ?
O2 C14 C13 . . 125.10(16) ?
O1 C14 C13 . . 111.32(13) ?
O1 C15 H15A . . 109.5 ?
O1 C15 H15B . . 109.5 ?
H15A C15 H15B . . 109.5 ?
O1 C15 H15C . . 109.5 ?
H15A C15 H15C . . 109.5 ?
H15B C15 H15C . . 109.5 ?
C6 N1 C7 . . 118.31(14) ?
C5 C4 C3 . . 120.32(16) ?
C5 C4 H4 . . 119.8 ?
C3 C4 H4 . . 119.8 ?
C2 C3 C4 . . 121.35(19) ?
C2 C3 H3 . . 119.3 ?
C4 C3 H3 . . 119.3 ?
C8 C9 C10 . . 120.56(17) ?
C8 C9 H9 . . 119.7 ?
C10 C9 H9 . . 119.7 ?
C4 C5 C6 . . 120.89(18) ?
C4 C5 H5 . . 119.6 ?
C6 C5 H5 . . 119.6 ?
N1 C6 C5 . . 117.80(16) ?
N1 C6 C1 . . 123.41(15) ?
C5 C6 C1 . . 118.78(16) ?
N1 C7 C8 . . 117.93(16) ?
N1 C7 C12 . . 123.28(16) ?
C8 C7 C12 . . 118.78(17) ?
C9 C8 C7 . . 120.67(18) ?
C9 C8 H8 . . 119.7 ?
C7 C8 H8 . . 119.7 ?

loop_
_geom_bond_atom_site_label_1
_geom_bond_atom_site_label_2
_geom_bond_site_symmetry_2
_geom_bond_distance
_geom_bond_publ_flag
O1 C14 . 1.334(2) ?
O1 C15 . 1.443(2) ?
C1 C13 . 1.400(2) ?
C1 C2 . 1.433(2) ?
C1 C6 . 1.433(2) ?
O2 C14 . 1.193(2) ?
C2 C3 . 1.357(3) ?
C2 H2 . 0.93 ?
C10 C11 . 1.359(3) ?
C10 C9 . 1.412(3) ?
C10 H10 . 0.93 ?
C11 C12 . 1.428(2) ?
C11 H11 . 0.93 ?
C12 C13 . 1.409(2) ?
C12 C7 . 1.431(2) ?
C13 C14 . 1.497(2) ?
C15 H15A . 0.96 ?
C15 H15B . 0.96 ?
C15 H15C . 0.96 ?
N1 C6 . 1.341(2) ?
N1 C7 . 1.342(2) ?
C4 C5 . 1.350(3) ?
C4 C3 . 1.414(3) ?
C4 H4 . 0.93 ?
C3 H3 . 0.93 ?
C9 C8 . 1.354(3) ?
C9 H9 . 0.93 ?
C5 C6 . 1.432(2) ?
C5 H5 . 0.93 ?
C7 C8 . 1.429(3) ?
C8 H8 . 0.93 ?

loop_
_geom_torsion_atom_site_label_1
_geom_torsion_atom_site_label_2
_geom_torsion_atom_site_label_3
_geom_torsion_atom_site_label_4
_geom_torsion_site_symmetry_1
_geom_torsion_site_symmetry_2
_geom_torsion_site_symmetry_3
_geom_torsion_site_symmetry_4
_geom_torsion
_geom_torsion_publ_flag
C13 C1 C2 C3 . . . . 179.85(16) ?
C6 C1 C2 C3 . . . . -1.6(3) ?
C9 C10 C11 C12 . . . . 0.4(3) ?
C10 C11 C12 C13 . . . . -178.50(17) ?
C10 C11 C12 C7 . . . . -0.3(3) ?
C2 C1 C13 C12 . . . . 177.08(16) ?
C6 C1 C13 C12 . . . . -1.5(2) ?
C2 C1 C13 C14 . . . . -3.0(2) ?
C6 C1 C13 C14 . . . . 178.49(15) ?
C11 C12 C13 C1 . . . . -179.89(15) ?
C7 C12 C13 C1 . . . . 1.9(2) ?
C11 C12 C13 C14 . . . . 0.2(2) ?
C7 C12 C13 C14 . . . . -178.03(13) ?
C15 O1 C14 O2 . . . . 0.3(3) ?
C15 O1 C14 C13 . . . . -179.01(17) ?
C1 C13 C14 O2 . . . . 122.63(19) ?
C12 C13 C14 O2 . . . . -57.4(2) ?
C1 C13 C14 O1 . . . . -58.1(2) ?
C12 C13 C14 O1 . . . . 121.86(16) ?
C1 C2 C3 C4 . . . . 0.1(3) ?
C5 C4 C3 C2 . . . . 0.8(3) ?
C11 C10 C9 C8 . . . . 0.0(3) ?
C3 C4 C5 C6 . . . . 0.0(3) ?
C7 N1 C6 C5 . . . . -179.95(16) ?
C7 N1 C6 C1 . . . . 1.1(3) ?
C4 C5 C6 N1 . . . . 179.39(18) ?
C4 C5 C6 C1 . . . . -1.6(3) ?
C13 C1 C6 N1 . . . . -0.1(2) ?
C2 C1 C6 N1 . . . . -178.68(16) ?
C13 C1 C6 C5 . . . . -179.05(16) ?
C2 C1 C6 C5 . . . . 2.3(2) ?
C6 N1 C7 C8 . . . . -179.66(17) ?
C6 N1 C7 C12 . . . . -0.5(2) ?
C13 C12 C7 N1 . . . . -0.9(2) ?
C11 C12 C7 N1 . . . . -179.23(16) ?
C13 C12 C7 C8 . . . . 178.18(15) ?
C11 C12 C7 C8 . . . . -0.1(2) ?
C10 C9 C8 C7 . . . . -0.4(3) ?
N1 C7 C8 C9 . . . . 179.63(17) ?
C12 C7 C8 C9 . . . . 0.5(3) ?
